data_8000029
loop_
_publ_author_name
'Takashi Komiyama'
'Satoshi Igarashi'
'Yoshimasa Hoshino'
'Yasuhiko Yukawa'

_publ_section_title
;
 Changing Mixed-valence State of Hexacobalt Cluster by Substituting
 Central Metal Ion and by Electrochemical Reduction -- Different
 Mixed-valence States of [M{Co(prolinato)2}6]4+ (M \\db Ba2+ and La3+)
;
_journal_issue 3
_journal_name_full 'Chemistry Letters'
_journal_page_first 300
_journal_paper_doi 10.1246/cl.2005.300
_journal_volume 34
_journal_year 2005
_chemical_formula_sum 'C60 H96 Ba Cl4 Co6 N12 O40'
_chemical_formula_weight 2258.22
_chemical_name_common
;bis{bis(L-prolinato)cobaltl(III)}tetrakis{bis(L-prolinato)cobaltl(II)}
barium(II) perchlorate
;
_space_group_IT_number 196
_symmetry_cell_setting cubic
_symmetry_Int_Tables_number 196
_symmetry_space_group_name_Hall 'F 2 2 3'
_symmetry_space_group_name_H-M 'F 2 3'
_atom_sites_solution_primary heavy
_atom_sites_solution_secondary difmap
_cell_angle_alpha 90
_cell_angle_beta 90
_cell_angle_gamma 90
_cell_formula_units_Z 4
_cell_length_a 21.3922(5)
_cell_length_b 21.3922(5)
_cell_length_c 21.3922(5)
_cell_measurement_reflns_used 40416
_cell_measurement_temperature 296.2
_cell_measurement_theta_max 32.6
_cell_measurement_theta_min 1.6
_cell_volume 9789.7(4)
_computing_cell_refinement PROCESS-AUTO
_computing_data_collection PROCESS-AUTO
_computing_data_reduction 'teXsan Ver. 1.11'
_computing_publication_material 'teXsan Ver. 1.11'
_computing_structure_refinement 'teXsan Ver. 1.10'
_computing_structure_solution 'DIRDIF94 (PATTY)'
_diffrn_ambient_temperature 296.2
_diffrn_detector_area_resol_mean 10.00
_diffrn_measured_fraction_theta_full 1.0000
_diffrn_measured_fraction_theta_max 1.0000
_diffrn_measurement_device_type 'Rigaku RAXIS-IV Imaging Plate'
_diffrn_measurement_method \w
_diffrn_radiation_monochromator graphite
_diffrn_radiation_type 'Mo K\a'
_diffrn_radiation_wavelength 0.7107
_diffrn_reflns_av_R_equivalents 0.060
_diffrn_reflns_limit_h_max 32
_diffrn_reflns_limit_h_min -32
_diffrn_reflns_limit_k_max 32
_diffrn_reflns_limit_k_min -32
_diffrn_reflns_limit_l_max 28
_diffrn_reflns_limit_l_min -32
_diffrn_reflns_number 28600
_diffrn_reflns_theta_full 32.53
_diffrn_reflns_theta_max 32.53
_exptl_absorpt_coefficient_mu 1.581
_exptl_absorpt_correction_T_max 0.895
_exptl_absorpt_correction_T_min 0.856
_exptl_absorpt_correction_type integration
_exptl_absorpt_process_details '(Higashi, 1999)'
_exptl_crystal_colour darkbrown
_exptl_crystal_density_diffrn 1.532
_exptl_crystal_density_method 'not measured'
_exptl_crystal_description tetrahedral
_exptl_crystal_F_000 4584.00
_exptl_crystal_size_max 0.240
_exptl_crystal_size_mid 0.220
_exptl_crystal_size_min 0.220
_refine_diff_density_max 0.32
_refine_diff_density_min -0.55
_refine_ls_abs_structure_Flack 0.1(1)
_refine_ls_extinction_coef 0.0016(2)
_refine_ls_extinction_method 'Zachariasen(1967) type 2 Gaussian isotropic'
_refine_ls_goodness_of_fit_ref 1.050
_refine_ls_hydrogen_treatment noref
_refine_ls_number_parameters 80
_refine_ls_number_reflns 789
_refine_ls_R_factor_gt 0.0468
_refine_ls_shift/su_max 0.0025
_refine_ls_structure_factor_coef F
_refine_ls_weighting_details 'w = 1/[\s^2^(Fo) + 0.00281|Fo|^2^]'
_refine_ls_weighting_scheme calc
_refine_ls_wR_factor_ref 0.0682
_reflns_number_gt 789
_reflns_number_total 1604
_reflns_threshold_expression F^2^>3.0\s(F^2^)
_cod_original_sg_symbol_H-M 'F 2 3        '
_cod_original_formula_sum 'C60 H96 Ba Cl4 Co6 N12 O40 '
_cod_database_code 8000029

loop_
_symmetry_equiv_pos_as_xyz
x,y,z
z,x,y
y,z,x
x,-y,-z
z,-x,-y
y,-z,-x
-x,y,-z
-z,x,-y
-y,z,-x
-x,-y,z
-z,-x,y
-y,-z,x
x,1/2+y,1/2+z
z,1/2+x,1/2+y
y,1/2+z,1/2+x
x,1/2-y,1/2-z
z,1/2-x,1/2-y
y,1/2-z,1/2-x
-x,1/2+y,1/2-z
-z,1/2+x,1/2-y
-y,1/2+z,1/2-x
-x,1/2-y,1/2+z
-z,1/2-x,1/2+y
-y,1/2-z,1/2+x
1/2+x,y,1/2+z
1/2+z,x,1/2+y
1/2+y,z,1/2+x
1/2+x,-y,1/2-z
1/2+z,-x,1/2-y
1/2+y,-z,1/2-x
1/2-x,y,1/2-z
1/2-z,x,1/2-y
1/2-y,z,1/2-x
1/2-x,-y,1/2+z
1/2-z,-x,1/2+y
1/2-y,-z,1/2+x
1/2+x,1/2+y,z
1/2+z,1/2+x,y
1/2+y,1/2+z,x
1/2+x,1/2-y,-z
1/2+z,1/2-x,-y
1/2+y,1/2-z,-x
1/2-x,1/2+y,-z
1/2-z,1/2+x,-y
1/2-y,1/2+z,-x
1/2-x,1/2-y,z
1/2-z,1/2-x,y
1/2-y,1/2-z,x

loop_
_atom_site_label
_atom_site_type_symbol
_atom_site_fract_x
_atom_site_fract_y
_atom_site_fract_z
_atom_site_U_iso_or_equiv
_atom_site_adp_type
_atom_site_occupancy
_atom_site_calc_flag
_atom_site_refinement_flags
Ba(1) Ba 0.0000 0.0000 0.0000 0.04081(6) Uani 1.00 d SP
Co(1) Co 0.17471(6) 0.0000 0.0000 0.0496(3) Uani 1.00 d S
Cl(1) Cl 0.3761 0.3761 0.3761 0.2288 Uani 0.75 d SP
Cl(2) Cl -0.2500 -0.2500 -0.2500 0.0936 Uani 1.00 d SP
O(1) O 0.1111(2) 0.0699(2) 0.0010(6) 0.051(1) Uani 1.00 d .
O(2) O 0.0964(3) 0.1733(2) 0.0012(6) 0.063(2) Uani 1.00 d .
O(3) O 0.3172 0.4174 0.3739 0.2778 Uani 0.75 d P
O(4) O 0.4168 0.4168 0.4168 0.3404 Uani 0.75 d SP
O(5) O -0.2115 -0.2115 -0.2115 0.2679 Uani 1.00 d SP
N(1) N 0.2357(3) 0.0758(4) 0.0055(8) 0.066(2) Uani 1.00 d .
C(1) C 0.1308(4) 0.1250(4) -0.002(1) 0.060(2) Uani 1.00 d .
C(2) C 0.2003(4) 0.1346(5) 0.001(1) 0.091(3) Uani 1.00 d .
C(3) C 0.223(1) 0.169(1) -0.051(2) 0.21(1) Uani 1.00 d .
C(4) C 0.285(1) 0.146(1) -0.061(1) 0.153(10) Uani 1.00 d .
C(5) C 0.2822(7) 0.0805(9) -0.0475(10) 0.118(6) Uani 1.00 d .
H(1) H 0.2580 0.0732 0.0442 0.0752 Uiso 1.00 calc .
H(2) H 0.2106 0.1610 0.0385 0.1069 Uiso 1.00 calc .
H(3) H 0.1977 0.1534 -0.0919 0.2497 Uiso 1.00 calc .
H(4) H 0.2200 0.2113 -0.0542 0.2497 Uiso 1.00 calc .
H(5) H 0.2988 0.1532 -0.1077 0.1704 Uiso 1.00 calc .
H(6) H 0.3127 0.1704 -0.0386 0.1704 Uiso 1.00 calc .
H(7) H 0.3230 0.0659 -0.0350 0.1284 Uiso 1.00 calc .
H(8) H 0.2693 0.0557 -0.0827 0.1284 Uiso 1.00 calc .

loop_
_atom_site_aniso_label
_atom_site_aniso_U_11
_atom_site_aniso_U_22
_atom_site_aniso_U_33
_atom_site_aniso_U_12
_atom_site_aniso_U_13
_atom_site_aniso_U_23
Ba(1) 0.0408(4) 0.0408 0.0408 0.0000 0.0000 0.0000
Co(1) 0.0393(6) 0.0527(7) 0.0569(8) 0.0000 0.0000 0.008(2)
Cl(1) 0.2288 0.2288 0.2288 0.0812 0.0812 0.0812
Cl(2) 0.0936 0.0936 0.0936 0.0000 0.0000 0.0000
O(1) 0.045(2) 0.049(2) 0.060(3) -0.005(2) 0.012(7) 0.001(8)
O(2) 0.065(3) 0.047(2) 0.076(3) -0.009(2) 0.002(9) -0.004(10)
O(3) 0.2115 0.2780 0.3439 0.0564 0.0321 -0.0900
O(4) 0.3404 0.3404 0.3404 0.0340 0.0340 0.0340
O(5) 0.2679 0.2679 0.2679 -0.0792 -0.0792 -0.0792
N(1) 0.044(3) 0.092(5) 0.064(6) -0.015(3) -0.002(5) 0.014(8)
C(1) 0.060(4) 0.057(4) 0.063(5) -0.009(4) -0.025(9) -0.01(1)
C(2) 0.058(5) 0.069(5) 0.145(10) -0.022(4) 0.01(2) -0.02(2)
C(3) 0.11(1) 0.14(2) 0.38(4) 0.00(1) 0.09(2) 0.16(2)
C(4) 0.12(2) 0.14(2) 0.20(2) -0.03(1) 0.05(2) 0.05(2)
C(5) 0.088(10) 0.11(1) 0.16(2) -0.026(9) 0.06(1) -0.03(1)

loop_
_atom_type_symbol
_atom_type_description
_atom_type_scat_dispersion_real
_atom_type_scat_dispersion_imag
_atom_type_scat_source
Ba Ba -0.324 2.282
;International Tables for Crystallography
(1992, Vol. C, Tables 4.2.6.8 and 6.1.1.1)
;
Co Co 0.349 0.972
;International Tables for Crystallography
(1992, Vol. C, Tables 4.2.6.8 and 6.1.1.1)
;
Cl Cl 0.148 0.159
;International Tables for Crystallography
(1992, Vol. C, Tables 4.2.6.8 and 6.1.1.1)
;
O O 0.011 0.006
;International Tables for Crystallography
(1992, Vol. C, Tables 4.2.6.8 and 6.1.1.1)
;
N N 0.006 0.003
;International Tables for Crystallography
(1992, Vol. C, Tables 4.2.6.8 and 6.1.1.1)
;
C C 0.003 0.002
;International Tables for Crystallography
(1992, Vol. C, Tables 4.2.6.8 and 6.1.1.1)
;
H H 0.000 0.000
;International Tables for Crystallography
(1992, Vol. C, Table 6.1.1.2)
;

loop_
_geom_angle_atom_site_label_1
_geom_angle_atom_site_label_2
_geom_angle_atom_site_label_3
_geom_angle
_geom_angle_site_symmetry_1
_geom_angle_site_symmetry_3
_geom_angle_publ_flag
O(1) Ba(1) O(1) 62.5(4) . 2_555 yes
O(1) Ba(1) O(1) 62.5(4) . 3_555 yes
O(1) Ba(1) O(1) 64.4(2) . 4_555 yes
O(1) Ba(1) O(1) 116.6(1) . 5_555 yes
O(1) Ba(1) O(1) 63.9(4) . 6_555 yes
O(1) Ba(1) O(1) 115.6(2) . 7_555 yes
O(1) Ba(1) O(1) 63.9(4) . 8_555 yes
O(1) Ba(1) O(1) 116.95(10) . 9_555 yes
O(1) Ba(1) O(1) 179.1(5) . 10_555 yes
O(1) Ba(1) O(1) 116.95(10) . 11_555 yes
O(1) Ba(1) O(1) 116.6(1) . 12_555 yes
O(1) Ba(1) O(1) 62.5(4) 2_555 3_555 yes
O(1) Ba(1) O(1) 116.6(1) 2_555 4_555 yes
O(1) Ba(1) O(1) 179.1(5) 2_555 5_555 yes
O(1) Ba(1) O(1) 116.95(10) 2_555 6_555 yes
O(1) Ba(1) O(1) 63.9(4) 2_555 7_555 yes
O(1) Ba(1) O(1) 64.4(2) 2_555 8_555 yes
O(1) Ba(1) O(1) 116.6(1) 2_555 9_555 yes
O(1) Ba(1) O(1) 116.95(10) 2_555 10_555 yes
O(1) Ba(1) O(1) 115.6(2) 2_555 11_555 yes
O(1) Ba(1) O(1) 63.9(4) 2_555 12_555 yes
O(1) Ba(1) O(1) 63.9(4) 3_555 4_555 yes
O(1) Ba(1) O(1) 116.95(10) 3_555 5_555 yes
O(1) Ba(1) O(1) 115.6(2) 3_555 6_555 yes
O(1) Ba(1) O(1) 116.95(10) 3_555 7_555 yes
O(1) Ba(1) O(1) 116.6(1) 3_555 8_555 yes
O(1) Ba(1) O(1) 179.1(5) 3_555 9_555 yes
O(1) Ba(1) O(1) 116.6(1) 3_555 10_555 yes
O(1) Ba(1) O(1) 63.9(4) 3_555 11_555 yes
O(1) Ba(1) O(1) 64.4(2) 3_555 12_555 yes
O(1) Ba(1) O(1) 62.5(4) 4_555 5_555 yes
O(1) Ba(1) O(1) 62.5(4) 4_555 6_555 yes
O(1) Ba(1) O(1) 179.1(5) 4_555 7_555 yes
O(1) Ba(1) O(1) 116.95(10) 4_555 8_555 yes
O(1) Ba(1) O(1) 116.6(1) 4_555 9_555 yes
O(1) Ba(1) O(1) 115.6(2) 4_555 10_555 yes
O(1) Ba(1) O(1) 63.9(4) 4_555 11_555 yes
O(1) Ba(1) O(1) 116.95(10) 4_555 12_555 yes
O(1) Ba(1) O(1) 62.5(4) 5_555 6_555 yes
O(1) Ba(1) O(1) 116.95(10) 5_555 7_555 yes
O(1) Ba(1) O(1) 115.6(2) 5_555 8_555 yes
O(1) Ba(1) O(1) 63.9(4) 5_555 9_555 yes
O(1) Ba(1) O(1) 63.9(4) 5_555 10_555 yes
O(1) Ba(1) O(1) 64.4(2) 5_555 11_555 yes
O(1) Ba(1) O(1) 116.6(1) 5_555 12_555 yes
O(1) Ba(1) O(1) 116.6(1) 6_555 7_555 yes
O(1) Ba(1) O(1) 63.9(4) 6_555 8_555 yes
O(1) Ba(1) O(1) 64.4(2) 6_555 9_555 yes
O(1) Ba(1) O(1) 116.95(10) 6_555 10_555 yes
O(1) Ba(1) O(1) 116.6(1) 6_555 11_555 yes
O(1) Ba(1) O(1) 179.1(5) 6_555 12_555 yes
O(1) Ba(1) O(1) 62.5(4) 7_555 8_555 yes
O(1) Ba(1) O(1) 62.5(4) 7_555 9_555 yes
O(1) Ba(1) O(1) 64.4(2) 7_555 10_555 yes
O(1) Ba(1) O(1) 116.6(1) 7_555 11_555 yes
O(1) Ba(1) O(1) 63.9(4) 7_555 12_555 yes
O(1) Ba(1) O(1) 62.5(4) 8_555 9_555 yes
O(1) Ba(1) O(1) 116.6(1) 8_555 10_555 yes
O(1) Ba(1) O(1) 179.1(5) 8_555 11_555 yes
O(1) Ba(1) O(1) 116.95(10) 8_555 12_555 yes
O(1) Ba(1) O(1) 63.9(4) 9_555 10_555 yes
O(1) Ba(1) O(1) 116.95(10) 9_555 11_555 yes
O(1) Ba(1) O(1) 115.6(2) 9_555 12_555 yes
O(1) Ba(1) O(1) 62.5(4) 10_555 11_555 yes
O(1) Ba(1) O(1) 62.5(4) 10_555 12_555 yes
O(1) Ba(1) O(1) 62.5(4) 11_555 12_555 yes
O(1) Co(1) O(1) 95.4(3) . 4_555 yes
O(1) Co(1) O(2) 88.3(5) . 3_555 yes
O(1) Co(1) O(2) 90.6(5) . 6_555 yes
O(1) Co(1) N(1) 81.1(3) . . yes
O(1) Co(1) N(1) 175.6(5) . 4_555 yes
O(1) Co(1) O(2) 90.6(5) 4_555 3_555 yes
O(1) Co(1) O(2) 88.3(5) 4_555 6_555 yes
O(1) Co(1) N(1) 175.6(5) 4_555 . yes
O(1) Co(1) N(1) 81.1(3) 4_555 4_555 yes
O(2) Co(1) O(2) 178.3(3) 3_555 6_555 yes
O(2) Co(1) N(1) 86.7(5) 3_555 . yes
O(2) Co(1) N(1) 94.3(5) 3_555 4_555 yes
O(2) Co(1) N(1) 94.3(5) 6_555 . yes
O(2) Co(1) N(1) 86.7(5) 6_555 4_555 yes
N(1) Co(1) N(1) 102.5(5) . 4_555 yes
O(3) Cl(1) O(3) 117.4917(5) . 2_555 yes
O(3) Cl(1) O(3) 117.4917(7) . 3_555 yes
O(3) Cl(1) O(4) 99.204(1) . . yes
O(3) Cl(1) O(3) 117.4917(2) 2_555 3_555 yes
O(3) Cl(1) O(4) 99.2 2_555 . yes
O(3) Cl(1) O(4) 99.204(1) 3_555 . yes
O(5) Cl(2) O(5) 109.4712(6) . 46_445 yes
O(5) Cl(2) O(5) 109.4712(6) . 31_454 yes
O(5) Cl(2) O(5) 109.471(1) . 16_544 yes
O(5) Cl(2) O(5) 109.471(1) 46_445 31_454 yes
O(5) Cl(2) O(5) 109.4712(6) 46_445 16_544 yes
O(5) Cl(2) O(5) 109.4712(6) 31_454 16_544 yes
Ba(1) O(1) Co(1) 100.1(2) . . yes
Ba(1) O(1) C(1) 141.8(5) . . yes
Co(1) O(1) C(1) 117.9(5) . . yes
Co(1) O(2) C(1) 126.2(5) 2_555 . yes
Co(1) N(1) C(2) 109.8(5) . . yes
Co(1) N(1) C(5) 114(1) . . yes
Co(1) N(1) H(1) 108.4 . . no
C(2) N(1) C(5) 103(1) . . yes
C(2) N(1) H(1) 111.3 . . no
C(5) N(1) H(1) 109.0 . . no
O(1) C(1) O(2) 124.6(8) . . yes
O(1) C(1) C(2) 117.4(8) . . yes
O(2) C(1) C(2) 117.4(7) . . yes
N(1) C(2) C(1) 113.3(7) . . yes
N(1) C(2) C(3) 108(1) . . yes
N(1) C(2) H(2) 108.3 . . no
C(1) C(2) C(3) 112(2) . . yes
C(1) C(2) H(2) 108.9 . . no
C(3) C(2) H(2) 105.2 . . no
C(2) C(3) C(4) 104(1) . . yes
C(2) C(3) H(3) 107.0 . . no
C(2) C(3) H(4) 122.4 . . no
C(4) C(3) H(3) 104.9 . . no
C(4) C(3) H(4) 114.1 . . no
H(3) C(3) H(4) 102.4 . . no
C(3) C(4) C(5) 105(1) . . yes
C(3) C(4) H(5) 109.4 . . no
C(3) C(4) H(6) 109.2 . . no
C(5) C(4) H(5) 109.8 . . no
C(5) C(4) H(6) 119.3 . . no
H(5) C(4) H(6) 103.5 . . no
N(1) C(5) C(4) 104(1) . . yes
N(1) C(5) H(7) 111.5 . . no
N(1) C(5) H(8) 111.2 . . no
C(4) C(5) H(7) 109.2 . . no
C(4) C(5) H(8) 113.7 . . no
H(7) C(5) H(8) 107.3 . . no

loop_
_geom_bond_atom_site_label_1
_geom_bond_atom_site_label_2
_geom_bond_distance
_geom_bond_site_symmetry_2
_geom_bond_publ_flag
Ba(1) O(1) 2.807(4) . yes
Ba(1) O(1) 2.807(4) 2_555 yes
Ba(1) O(1) 2.807(4) 3_555 yes
Ba(1) O(1) 2.807(4) 4_555 yes
Ba(1) O(1) 2.807(4) 5_555 yes
Ba(1) O(1) 2.807(4) 6_555 yes
Ba(1) O(1) 2.807(4) 7_555 yes
Ba(1) O(1) 2.807(4) 8_555 yes
Ba(1) O(1) 2.807(4) 9_555 yes
Ba(1) O(1) 2.807(4) 10_555 yes
Ba(1) O(1) 2.807(4) 11_555 yes
Ba(1) O(1) 2.807(4) 12_555 yes
Co(1) O(1) 2.022(5) . yes
Co(1) O(1) 2.022(5) 4_555 yes
Co(1) O(2) 2.063(6) 3_555 yes
Co(1) O(2) 2.063(6) 6_555 yes
Co(1) N(1) 2.085(8) . yes
Co(1) N(1) 2.085(8) 4_555 yes
Cl(1) O(3) 1.540 . yes
Cl(1) O(3) 1.540 2_555 yes
Cl(1) O(3) 1.540 3_555 yes
Cl(1) O(4) 1.507 . yes
Cl(2) O(5) 1.427 . yes
Cl(2) O(5) 1.427 46_445 yes
Cl(2) O(5) 1.427 31_454 yes
Cl(2) O(5) 1.427 16_544 yes
O(1) C(1) 1.255(9) . yes
O(2) C(1) 1.269(10) . yes
N(1) C(2) 1.47(1) . yes
N(1) C(5) 1.51(2) . yes
N(1) H(1) 0.959 . no
C(1) C(2) 1.50(1) . yes
C(2) C(3) 1.43(3) . yes
C(2) H(2) 1.007 . no
C(3) C(4) 1.43(3) . yes
C(3) H(3) 1.079 . no
C(3) H(4) 0.908 . no
C(4) C(5) 1.43(3) . yes
C(4) H(5) 1.059 . no
C(4) H(6) 0.913 . no
C(5) H(7) 0.965 . no
C(5) H(8) 0.962 . no

loop_
_geom_contact_atom_site_label_1
_geom_contact_atom_site_label_2
_geom_contact_distance
_geom_contact_site_symmetry_2
_geom_contact_publ_flag
Ba(1) Co(1) 3.737(1) . yes
Co(1) Co(1) 5.285(2) 2_555 yes
Co(1) Co(1) 7.475(2) 7_555 yes
